data_7133546
loop_
_publ_author_name
'Patyk-Ka&#x17a;mierczak, Ewa'
'Ka&#x17a;mierczak, Micha&#x142;'

_publ_section_title
;
 Metal-free negative linear compressibility (NLC) material - the cocrystal
 of 1,2-bis(4-pyridyl)ethane and fumaric acid.
;
_journal_issue 75
_journal_name_full 'Chemical communications (Cambridge, England)'
_journal_page_first 10310
_journal_page_last 10313
_journal_paper_doi 10.1039/d4cc02183e
_journal_volume 60
_journal_year 2024
_chemical_formula_moiety 'C12 H12 N2, C4 H4 O4'
_chemical_formula_sum 'C16 H16 N2 O4'
_chemical_formula_weight 300.31
_chemical_name_systematic '1,2-bis(4-Pyridyl)ethane fumaric acid'
_space_group_crystal_system monoclinic
_space_group_IT_number 15
_space_group_name_Hall '-I 2ya'
_space_group_name_H-M_alt 'I 1 2/a 1'
_atom_sites_solution_hydrogens geom
_atom_sites_solution_primary dual
_audit_creation_date 2023-10-03
_audit_creation_method
;
Olex2 1.5
(compiled 2023.08.24 svn.re1ec1418 for OlexSys, GUI svn.r6817)
;
_audit_update_record
;
2024-03-15 deposited with the CCDC.	2024-08-08 downloaded from the CCDC.
;
_cell_angle_alpha 90
_cell_angle_beta 109.1(3)
_cell_angle_gamma 90
_cell_formula_units_Z 4
_cell_length_a 16.68(4)
_cell_length_b 4.7884(10)
_cell_length_c 19.65(5)
_cell_measurement_reflns_used 469
_cell_measurement_temperature 298
_cell_measurement_theta_max 18.8810
_cell_measurement_theta_min 2.7320
_cell_volume 1483(6)
_computing_cell_refinement 'CrysAlisPro 1.171.41.93a (Rigaku OD, 2020)'
_computing_data_collection 'CrysAlisPro 1.171.41.93a (Rigaku OD, 2020)'
_computing_data_reduction 'CrysAlisPro 1.171.41.93a (Rigaku OD, 2020)'
_computing_molecular_graphics 'Olex2 1.5 (Dolomanov et al., 2009)'
_computing_publication_material 'Olex2 1.5 (Dolomanov et al., 2009)'
_computing_structure_refinement 'SHELXL 2014/7 (Sheldrick, 2015)'
_computing_structure_solution 'SHELXT  (Sheldrick, 2015)'
_diffrn_ambient_pressure 80000
_diffrn_ambient_temperature 298
_diffrn_detector 'CCD plate'
_diffrn_detector_area_resol_mean 16.1544
_diffrn_detector_type Eos
_diffrn_measured_fraction_theta_full 0.239
_diffrn_measured_fraction_theta_max 0.203
_diffrn_measurement_details
;
List of Runs (angles in degrees, time in seconds):

  # Type    Start    End  Width  t~exp~   \w     \q     \k     \f   Frames
#--------------------------------------------------------------------------
  1  \w    -35.00   5.00   1.00   35.00    --   27.05   0.00-150.00   40
  2  \w    -36.00 -10.00   1.00   35.00    --   27.05 114.00 136.00   26
  3  \w    -24.00  35.00   1.00   35.00    --   27.05   0.00   0.00   59
  4  \w     15.00  60.00   1.00   35.00    --   27.05 -77.00-150.00   45
  5  \w    -28.00  -1.00   1.00   35.00    --   27.05  97.00 -35.00   27
  6  \w    -91.00 -22.00   1.00   35.00    --  -27.99 134.00 -56.00   69
  7  \w    -52.00  17.00   1.00   35.00    --  -27.99  53.00 162.00   69
  8  \w    -52.00  17.00   1.00   35.00    --  -27.99  53.00 -17.00   69
  9  \w    -22.00  32.00   1.00   35.00    --  -27.99 -39.00-167.00   54
 10  \w    -26.00  43.00   1.00   35.00    --  -27.99 -26.00   7.00   69
 11  \w    -12.00  13.00   1.00   35.00    --  -27.99 -67.00-157.00   25
 12  \w    -12.00  13.00   1.00   35.00    --  -27.99 -67.00  23.00   25
 13  \w     -4.00  57.00   1.00   35.00    --   27.05 -37.00-180.00   61
 14  \w     70.00 102.00   1.00   35.00    --   27.05 178.00 -90.00   32
 15  \w      3.00  63.00   1.00   35.00    --   27.05 -81.00  29.00   60
 16  \w    -17.00  16.00   1.00   35.00    --  -27.99 -53.00  17.00   33
 17  \w    -11.00  37.00   1.00   35.00    --  -27.99 -37.00-180.00   48
 18  \w    -22.00   3.00   1.00   35.00    --  -27.99 -19.00-180.00   25
 19  \w     10.00  35.00   1.00   35.00    --  -27.99-114.00-136.00   25
;
_diffrn_measurement_device 'four-circle diffractometer'
_diffrn_measurement_device_type 'Xcalibur, Eos'
_diffrn_measurement_method '\w scans'
_diffrn_orient_matrix_type 'CrysAlisPro convention (1999,Acta A55,543-557)'
_diffrn_orient_matrix_UB_11 -0.0321118000
_diffrn_orient_matrix_UB_12 -0.0205789000
_diffrn_orient_matrix_UB_13 -0.0347513000
_diffrn_orient_matrix_UB_21 -0.0138968000
_diffrn_orient_matrix_UB_22 0.1273528000
_diffrn_orient_matrix_UB_23 0.0097784000
_diffrn_orient_matrix_UB_31 0.0153219000
_diffrn_orient_matrix_UB_32 0.0724898000
_diffrn_orient_matrix_UB_33 -0.0269918000
_diffrn_radiation_monochromator graphite
_diffrn_radiation_probe x-ray
_diffrn_radiation_type 'Mo K\a'
_diffrn_radiation_wavelength 0.71073
_diffrn_reflns_av_R_equivalents 0.0941
_diffrn_reflns_av_unetI/netI 0.1402
_diffrn_reflns_Laue_measured_fraction_full 0.239
_diffrn_reflns_Laue_measured_fraction_max 0.203
_diffrn_reflns_limit_h_max 17
_diffrn_reflns_limit_h_min -17
_diffrn_reflns_limit_k_max 6
_diffrn_reflns_limit_k_min -5
_diffrn_reflns_limit_l_max 18
_diffrn_reflns_limit_l_min -19
_diffrn_reflns_number 1576
_diffrn_reflns_point_group_measured_fraction_full 0.239
_diffrn_reflns_point_group_measured_fraction_max 0.203
_diffrn_reflns_theta_full 25.242
_diffrn_reflns_theta_max 27.021
_diffrn_reflns_theta_min 2.791
_diffrn_source 'fine-focus sealed X-ray tube'
_diffrn_source_type 'Enhance (Mo) X-ray Source'
_exptl_absorpt_coefficient_mu 0.098
_exptl_absorpt_correction_T_max 0.453
_exptl_absorpt_correction_T_min 0.403
_exptl_absorpt_correction_type gaussian
_exptl_absorpt_process_details
;
CrysAlisPro 1.171.41.93a (Rigaku Oxford Diffraction, 2020)
Numerical absorption correction based on gaussian integration over
a multifaceted crystal model (Absorb Angel (2004) J. Appl. Cryst. 37:486-492)
;
_exptl_crystal_colour colourless
_exptl_crystal_colour_primary colourless
_exptl_crystal_density_diffrn 1.345
_exptl_crystal_description plate
_exptl_crystal_F_000 632
_exptl_crystal_preparation 'mounted in a diamond-anvil cell '
_exptl_crystal_size_max 0.33
_exptl_crystal_size_mid 0.22
_exptl_crystal_size_min 0.03
_refine_diff_density_max 0.166
_refine_diff_density_min -0.120
_refine_diff_density_rms 0.034
_refine_ls_extinction_method none
_refine_ls_goodness_of_fit_ref 1.016
_refine_ls_hydrogen_treatment constr
_refine_ls_matrix_type full
_refine_ls_number_parameters 45
_refine_ls_number_reflns 328
_refine_ls_number_restraints 1
_refine_ls_restrained_S_all 1.020
_refine_ls_R_factor_all 0.2118
_refine_ls_R_factor_gt 0.0682
_refine_ls_shift/su_max 0.000
_refine_ls_shift/su_mean 0.000
_refine_ls_structure_factor_coef Fsqd
_refine_ls_weighting_details 'w=1/[\s^2^(Fo^2^)+(0.0481P)^2^+2.6463P] where P=(Fo^2^+2Fc^2^)/3'
_refine_ls_weighting_scheme calc
_refine_ls_wR_factor_gt 0.1193
_refine_ls_wR_factor_ref 0.1676
_reflns_Friedel_coverage 0.000
_reflns_number_gt 135
_reflns_number_total 328
_reflns_threshold_expression 'I > 2\s(I)'
_cod_data_source_file d4cc02183e3.cif
_cod_data_source_block etyfum_008
_cod_depositor_comments 'Adding full bibliography for 7133545--7133558.cif.'
_cod_database_code 7133546
_shelx_shelxl_version_number 2014/7
_chemical_oxdiff_formula 'C4H4O4, N2C12H12'
_shelx_space_group_comment
;
The symmetry employed for this shelxl refinement is uniquely defined
by the following loop, which should always be used as a source of
symmetry information in preference to the above space-group names.
They are only intended as comments.
;
_shelx_estimated_absorpt_t_max 0.997
_shelx_estimated_absorpt_t_min 0.968
_exptl_oxdiff_absorpt_process_details
;
Gaussian integration over a grid
of 16 x 16 x 16 points =  4096 total grid points
  Based upon method of Burnham (1966)

 Data corrected for diamond-anvil cell absorption
 Note that exptl_absorpt_correction_tmin and _tmax
 the total correction factors applied to the intensities
 The individual factors are: 
         range of dac transmission factors (min-max)      0.404     0.454
         range of gasket transmission (min-max)           1.000     1.000
         range of P media transmission (min-max)          1.000     1.000

 thickness of diamond anvil 1: 19.500 mm, mu =  0.0202 mm-1
       thickness of platten 1:  0.000 mm, mu =  0.0000 mm-1

 thickness of diamond anvil 2: 19.500 mm, mu =  0.0202 mm-1
       thickness of platten 2:  0.000 mm, mu =  0.0000 mm-1

    Gasket shadowing corrections were made based upon
    Gasket thickness = 150.0 microns, radius = 212.0 microns
    Gasket absorption coeff =         0.00 mm-1
    REFLECTION WAS CONSIDERED TOTALLY OBSCURED IF 
 FRACTION CRYSTAL ILLUMINATED WAS LESS THAN 0.00

    Non-absorbing pressure medium
;
_diffrn.ambient_pressure_su 20000

_olex2_refinement_description
;
1. Fixed Uiso
 At 1.2 times of:
  All C(H) groups, All C(H,H) groups
 At 1.5 times of:
  All O(H) groups
2. Restrained distances
 C8-C7
 1.5 with sigma of 0.02
3.a Secondary CH2 refined with riding coordinates:
 C6(H6A,H6B)
3.b Aromatic/amide H refined with riding coordinates:
 C1(H1), C2(H2), C4(H4), C5(H5), C8(H8)
3.c Idealised tetrahedral OH refined with riding coordinates:
 O1(H1A)
;
_ins_header
;
TITL ETYFUM_005_final in I2/a 
REM I2/a (#15 in standard setting)
CELL 0.71073  19.647363   4.788362  16.678023  90.0000 109.0649  90.0000
ZERR    4.00   0.048379   0.000954   0.037034   0.0000   0.2910   0.0000
LATT  2
SYMM -x+1/2, y,-z 
SFAC C H N O
UNIT 64.00 64.00 8.00 16.00
SIZE 0.03 0.22 0.33
TREF
HKLF 4
END
;
_olex2_exptl_crystal_mounting_method
'Single crystal grown at ambient conditions was mounted in Merrill-Bassett diamond anvil cell, compressed to 0.08(2) GPa. Daphne oil 7575 was used as hydrostatic medium.'
_olex2_submission_special_instructions 'No special instructions were received'
_oxdiff_exptl_absorpt_empirical_details
;
Empirical correction (ABSPACK) includes:
- Absorption correction using spherical harmonics
- Frame scaling
;
_oxdiff_exptl_absorpt_empirical_full_max 1.875
_oxdiff_exptl_absorpt_empirical_full_min 0.457

loop_
_space_group_symop_operation_xyz
'x, y, z'
'-x+1/2, y, -z'
'x+1/2, y+1/2, z+1/2'
'-x+1, y+1/2, -z+1/2'
'-x, -y, -z'
'x-1/2, -y, z'
'-x+1/2, -y+1/2, -z+1/2'
'x, -y+1/2, z+1/2'

loop_
_atom_site_label
_atom_site_type_symbol
_atom_site_fract_x
_atom_site_fract_y
_atom_site_fract_z
_atom_site_U_iso_or_equiv
_atom_site_adp_type
_atom_site_occupancy
_atom_site_site_symmetry_order
_atom_site_calc_flag
_atom_site_refinement_flags_posn
_atom_site_refinement_flags_adp
_atom_site_refinement_flags_occupancy
_atom_site_disorder_assembly
_atom_site_disorder_group
C1 C 0.1567(16) 0.415(2) 0.4136(14) 0.045(4) Uiso 1 1 d . . . . .
H1 H 0.2135 0.4678 0.4300 0.054 Uiso 1 1 calc R U . . .
C2 C 0.1299(19) 0.212(2) 0.4536(18) 0.060(4) Uiso 1 1 d . . . . .
H2 H 0.1674 0.1334 0.4952 0.072 Uiso 1 1 calc R U . . .
C3 C 0.045(2) 0.134(2) 0.4280(19) 0.044(4) Uiso 1 1 d . . . . .
C4 C -0.0088(18) 0.254(2) 0.3657(17) 0.040(4) Uiso 1 1 d . . . . .
H4 H -0.0657 0.2030 0.3481 0.048 Uiso 1 1 calc R U . . .
C5 C 0.0235(19) 0.454(2) 0.3294(18) 0.059(4) Uiso 1 1 d . . . . .
H5 H -0.0123 0.5335 0.2872 0.070 Uiso 1 1 calc R U . . .
C6 C 0.0122(14) -0.0725(17) 0.4701(13) 0.041(3) Uiso 1 1 d . . . . .
H6A H 0.0555 -0.2117 0.4910 0.049 Uiso 1 1 calc R U . . .
H6B H -0.0371 -0.1674 0.4379 0.049 Uiso 1 1 calc R U . . .
N1 N 0.1072(16) 0.535(2) 0.3551(14) 0.048(4) Uiso 1 1 d . . . . .
C7 C 0.237(4) 0.976(3) 0.320(3) 0.076(7) Uiso 1 1 d D . . . .
C8 C 0.275(2) 1.204(3) 0.2844(18) 0.047(4) Uiso 1 1 d D . . . .
H8 H 0.3288 1.2781 0.3073 0.056 Uiso 1 1 calc R U . . .
O1 O 0.1646(16) 0.9004(19) 0.2853(15) 0.065(3) Uiso 1 1 d . . . . .
H1A H 0.1484 0.7846 0.3086 0.097 Uiso 1 1 calc R U . . .
O2 O 0.2859(19) 0.894(2) 0.3762(16) 0.070(4) Uiso 1 1 d . . . . .

loop_
_atom_type_symbol
_atom_type_description
_atom_type_scat_dispersion_real
_atom_type_scat_dispersion_imag
_atom_type_scat_source
C C 0.0033 0.0016 'International Tables Vol C Tables 4.2.6.8 and 6.1.1.4'
H H 0.0000 0.0000 'International Tables Vol C Tables 4.2.6.8 and 6.1.1.4'
N N 0.0061 0.0033 'International Tables Vol C Tables 4.2.6.8 and 6.1.1.4'
O O 0.0106 0.0060 'International Tables Vol C Tables 4.2.6.8 and 6.1.1.4'

loop_
_exptl_crystal_face_index_h
_exptl_crystal_face_index_k
_exptl_crystal_face_index_l
_exptl_crystal_face_perp_dist
17 -5 -12 0.1090
-13 -5 15 0.1042
-18 5 13 0.1410
8 6 -11 0.0709
17 2 14 0.0100
-20 -3 -15 0.0100

loop_
_geom_angle_atom_site_label_1
_geom_angle_atom_site_label_2
_geom_angle_atom_site_label_3
_geom_angle
_geom_angle_site_symmetry_1
_geom_angle_site_symmetry_3
_geom_angle_publ_flag
C2 C1 H1 117.7 . . ?
N1 C1 H1 117.7 . . ?
N1 C1 C2 125(3) . . ?
C1 C2 H2 121.5 . . ?
C3 C2 C1 117(3) . . ?
C3 C2 H2 121.5 . . ?
C2 C3 C6 119(3) . . ?
C4 C3 C2 119.8(16) . . ?
C4 C3 C6 121(3) . . ?
C3 C4 H4 120.4 . . ?
C3 C4 C5 119(3) . . ?
C5 C4 H4 120.4 . . ?
C4 C5 H5 119.4 . . ?
N1 C5 C4 121(3) . . ?
N1 C5 H5 119.4 . . ?
C3 C6 C6 111.1(10) . 5_556 ?
C3 C6 H6A 109.4 . . ?
C3 C6 H6B 109.4 . . ?
C6 C6 H6A 109.4 5_556 . ?
C6 C6 H6B 109.4 5_556 . ?
H6A C6 H6B 108.0 . . ?
C1 N1 C5 118.2(16) . . ?
O1 C7 C8 115(5) . . ?
O2 C7 C8 113(4) . . ?
O2 C7 O1 131.0(18) . . ?
C7 C8 H8 121.5 . . ?
C8 C8 C7 117(4) 7_575 . ?
C8 C8 H8 121.5 7_575 . ?
C7 O1 H1A 109.5 . . ?

loop_
_geom_bond_atom_site_label_1
_geom_bond_atom_site_label_2
_geom_bond_distance
_geom_bond_site_symmetry_2
_geom_bond_publ_flag
C1 H1 0.9300 . ?
C1 C2 1.413(16) . ?
C1 N1 1.31(4) . ?
C2 H2 0.9300 . ?
C2 C3 1.39(4) . ?
C3 C4 1.38(5) . ?
C3 C6 1.501(15) . ?
C4 H4 0.9300 . ?
C4 C5 1.402(17) . ?
C5 H5 0.9300 . ?
C5 N1 1.38(4) . ?
C6 C6 1.53(2) 5_556 ?
C6 H6A 0.9700 . ?
C6 H6B 0.9700 . ?
C7 C8 1.538(15) . ?
C7 O1 1.24(7) . ?
C7 O2 1.20(8) . ?
C8 C8 1.41(7) 7_575 ?
C8 H8 0.9300 . ?
O1 H1A 0.8200 . ?

loop_
_geom_torsion_atom_site_label_1
_geom_torsion_atom_site_label_2
_geom_torsion_atom_site_label_3
_geom_torsion_atom_site_label_4
_geom_torsion
_geom_torsion_site_symmetry_1
_geom_torsion_site_symmetry_2
_geom_torsion_site_symmetry_3
_geom_torsion_site_symmetry_4
_geom_torsion_publ_flag
C1 C2 C3 C4 0.4(19) . . . . ?
C1 C2 C3 C6 -177.5(10) . . . . ?
C2 C1 N1 C5 -2(2) . . . . ?
C2 C3 C4 C5 0(2) . . . . ?
C2 C3 C6 C6 84(3) . . . 5_556 ?
C3 C4 C5 N1 -1(2) . . . . ?
C4 C3 C6 C6 -94(3) . . . 5_556 ?
C4 C5 N1 C1 1.6(17) . . . . ?
C6 C3 C4 C5 177.6(9) . . . . ?
N1 C1 C2 C3 1(2) . . . . ?
O1 C7 C8 C8 -2.0(19) . . . 7_575 ?
O2 C7 C8 C8 175.0(18) . . . 7_575 ?

loop_
_exptl_oxdiff_crystal_face_indexfrac_h
_exptl_oxdiff_crystal_face_indexfrac_k
_exptl_oxdiff_crystal_face_indexfrac_l
_exptl_oxdiff_crystal_face_x
_exptl_oxdiff_crystal_face_y
_exptl_oxdiff_crystal_face_z
16.5263 -4.9993 -11.5242 -0.0273 -0.9790 0.2019
-13.3100 -4.7778 15.2382 -0.0038 -0.2745 -0.9616
-17.8341 4.5583 13.0022 0.0270 0.9555 -0.2938
7.5012 5.9434 -10.7872 0.0117 0.5472 0.8369
17.2331 1.8980 14.4128 -1.0933 0.1432 0.0126
-19.9931 -2.8612 -14.7536 1.2136 -0.2308 -0.1155
